data_4126502
loop_
_publ_author_name
'Wang, Guocang'
'Ceylan, Yavuz S.'
'Cundari, Thomas R.'
'Dias, H. V. Rasika'

_publ_section_title
;
 Heterobimetallic Silver--Iron Complexes Involving Fe(CO)5 Ligands
;
_journal_name_full 'Journal of the American Chemical Society'
_journal_paper_doi 10.1021/jacs.7b08595
_journal_year 2017
_chemical_formula_moiety 'C12 H30 Ag O3, C32 H12 B F24'
_chemical_formula_sum 'C44 H42 Ag B F24 O3'
_chemical_formula_weight 1193.45
_space_group_crystal_system monoclinic
_space_group_IT_number 14
_space_group_name_Hall '-P 2yn'
_space_group_name_H-M_alt 'P 1 21/n 1'
_symmetry_space_group_name_Hall '-P 2yn'
_symmetry_space_group_name_H-M 'P 1 21/n 1'
_atom_sites_solution_hydrogens geom
_atom_sites_solution_primary dual
_audit_creation_date 2016-12-01
_audit_creation_method
;
Olex2 1.2
(compiled 2016.11.30 svn.r3356 for OlexSys, GUI svn.r5269)
;
_cell_angle_alpha 90
_cell_angle_beta 90.517(2)
_cell_angle_gamma 90
_cell_formula_units_Z 4
_cell_length_a 12.3286(7)
_cell_length_b 18.3683(10)
_cell_length_c 22.2169(13)
_cell_measurement_reflns_used 9783
_cell_measurement_temperature 100(2)
_cell_measurement_theta_max 30.51
_cell_measurement_theta_min 2.91
_cell_volume 5030.9(5)
_computing_cell_refinement 'SAINT v8.37A (Bruker, 2015)'
_computing_data_reduction 'SAINT v8.37A (Bruker, 2015)'
_computing_molecular_graphics 'Olex2 (Dolomanov et al., 2009)'
_computing_publication_material 'Olex2 (Dolomanov et al., 2009)'
_computing_structure_refinement 'ShelXL (Sheldrick, 2015)'
_computing_structure_solution 'ShelXT (Sheldrick, 2015)'
_diffrn_ambient_temperature 100.0
_diffrn_detector_area_resol_mean 8
_diffrn_measured_fraction_theta_full 0.999
_diffrn_measured_fraction_theta_max 0.994
_diffrn_measurement_device_type 'Bruker D8 Quest with a Photon 100 CMOS Detector'
_diffrn_measurement_method '\f and \w scans'
_diffrn_radiation_monochromator graphite
_diffrn_radiation_type MoK\a
_diffrn_radiation_wavelength 0.71073
_diffrn_reflns_av_R_equivalents 0.0390
_diffrn_reflns_av_unetI/netI 0.0332
_diffrn_reflns_Laue_measured_fraction_full 0.999
_diffrn_reflns_Laue_measured_fraction_max 0.994
_diffrn_reflns_limit_h_max 17
_diffrn_reflns_limit_h_min -17
_diffrn_reflns_limit_k_max 26
_diffrn_reflns_limit_k_min -26
_diffrn_reflns_limit_l_max 31
_diffrn_reflns_limit_l_min -31
_diffrn_reflns_number 62884
_diffrn_reflns_point_group_measured_fraction_full 0.999
_diffrn_reflns_point_group_measured_fraction_max 0.994
_diffrn_reflns_theta_full 26.000
_diffrn_reflns_theta_max 30.601
_diffrn_reflns_theta_min 2.766
_diffrn_source 'sealed tube'
_diffrn_standards_number 0
_exptl_absorpt_coefficient_mu 0.527
_exptl_absorpt_correction_T_max 0.7461
_exptl_absorpt_correction_T_min 0.6876
_exptl_absorpt_correction_type multi-scan
_exptl_absorpt_process_details
;
SADABS-2016/2 (Bruker,2016/2) was used for absorption correction.
wR2(int) was 0.0732 before and 0.0507 after correction.
The Ratio of minimum to maximum transmission is 0.9216.
The \l/2 correction factor is Not present.
;
_exptl_crystal_colour colourless
_exptl_crystal_colour_primary colourless
_exptl_crystal_density_diffrn 1.576
_exptl_crystal_description block
_exptl_crystal_F_000 2392
_exptl_crystal_size_max 0.33
_exptl_crystal_size_mid 0.22
_exptl_crystal_size_min 0.21
_refine_diff_density_max 0.686
_refine_diff_density_min -0.583
_refine_diff_density_rms 0.073
_refine_ls_extinction_method none
_refine_ls_goodness_of_fit_ref 1.064
_refine_ls_hydrogen_treatment constr
_refine_ls_matrix_type full
_refine_ls_number_parameters 720
_refine_ls_number_reflns 15400
_refine_ls_number_restraints 102
_refine_ls_restrained_S_all 1.108
_refine_ls_R_factor_all 0.0638
_refine_ls_R_factor_gt 0.0441
_refine_ls_shift/su_max 0.002
_refine_ls_shift/su_mean 0.000
_refine_ls_structure_factor_coef Fsqd
_refine_ls_weighting_details 'w=1/[\s^2^(Fo^2^)+(0.0298P)^2^+7.3382P] where P=(Fo^2^+2Fc^2^)/3'
_refine_ls_weighting_scheme calc
_refine_ls_wR_factor_gt 0.0976
_refine_ls_wR_factor_ref 0.1053
_reflns_Friedel_coverage 0.000
_reflns_number_gt 11830
_reflns_number_total 15400
_reflns_threshold_expression 'I > 2\s(I)'
_cod_data_source_file ja7b08595_si_002.cif
_cod_data_source_block rad397_0m
_cod_database_code 4126502
_shelx_space_group_comment
;
The symmetry employed for this shelxl refinement is uniquely defined
by the following loop, which should always be used as a source of
symmetry information in preference to the above space-group names.
They are only intended as comments.
;
_shelx_estimated_absorpt_t_max 0.897
_shelx_estimated_absorpt_t_min 0.845
_olex2_refinement_description
;
1. Fixed Uiso
 At 1.2 times of:
  All C(H) groups, All C(H,H) groups
 At 1.5 times of:
  All C(H,H,H) groups
2. Restrained distances
 F22-C44 \\sim F22A-C44 \\sim F23-C44 \\sim F23A-C44 \\sim F24-C44 \\sim
F24A-C44
 with sigma of 0.01
 F9A-C27 \\sim F9-C27 \\sim F8A-C27 \\sim F8-C27 \\sim F7A-C27 \\sim F7-C27
 with sigma of 0.01
3. Rigid bond restraints
 F23, F23A, F24A, F24, F22, F22A
 with sigma for 1-2 distances of 0.008 and sigma for 1-3 distances of 0.008
 F9A, F9, F8A, F8, F7A, F7
 with sigma for 1-2 distances of 0.008 and sigma for 1-3 distances of 0.008
4. Uiso/Uaniso restraints and constraints
F23 \\sim F22A \\sim F22 \\sim F24A \\sim F24 \\sim F23A: within 2A with sigma
of 0.01 and sigma for terminal atoms of 0.01
F9A \\sim F9 \\sim F8A \\sim F8 \\sim F7A \\sim F7: within 2A with sigma of
0.01 and sigma for terminal atoms of 0.01
5. Others
 Sof(F22A)=Sof(F23A)=Sof(F24A)=1-FVAR(1)
 Sof(F22)=Sof(F23)=Sof(F24)=FVAR(1)
 Sof(F9A)=Sof(F8A)=Sof(F7A)=1-FVAR(2)
 Sof(F7)=Sof(F8)=Sof(F9)=FVAR(2)
6.a Secondary CH2 refined with riding coordinates:
 C2(H2A,H2B), C3(H3A,H3B), C6(H6A,H6B), C7(H7A,H7B), C10(H10A,H10B), C11(H11A,
 H11B)
6.b Aromatic/amide H refined with riding coordinates:
 C14(H14), C16(H16), C18(H18), C22(H22), C24(H24), C26(H26), C30(H30),
 C32(H32), C34(H34), C38(H38), C40(H40), C42(H42)
6.c Idealised Me refined as rotating group:
 C1(H1A,H1B,H1C), C4(H4A,H4B,H4C), C5(H5A,H5B,H5C), C8(H8A,H8B,H8C), C9(H9A,
 H9B,H9C), C12(H12A,H12B,H12C)
;
_shelx_shelxl_version_number 2014/7
_olex2_submission_special_instructions 'No special instructions were received'

loop_
_space_group_symop_operation_xyz
'x, y, z'
'-x+1/2, y+1/2, -z+1/2'
'-x, -y, -z'
'x-1/2, -y-1/2, z-1/2'

loop_
_atom_site_label
_atom_site_type_symbol
_atom_site_fract_x
_atom_site_fract_y
_atom_site_fract_z
_atom_site_U_iso_or_equiv
_atom_site_adp_type
_atom_site_occupancy
_atom_site_site_symmetry_order
_atom_site_calc_flag
_atom_site_refinement_flags_posn
_atom_site_refinement_flags_adp
_atom_site_refinement_flags_occupancy
_atom_site_disorder_assembly
_atom_site_disorder_group
Ag Ag 0.75659(2) 0.75219(2) 0.53021(2) 0.02611(5) Uani 1 1 d . . . . .
O1 O 0.84057(15) 0.66570(9) 0.58731(8) 0.0307(4) Uani 1 1 d . . . . .
O2 O 0.67440(15) 0.84852(10) 0.57645(8) 0.0348(4) Uani 1 1 d . . . . .
O3 O 0.75673(16) 0.75129(10) 0.42799(8) 0.0361(4) Uani 1 1 d . . . . .
F1 F 0.50858(13) 0.83102(8) 0.71293(9) 0.0504(5) Uani 1 1 d . . . . .
F2 F 0.38014(16) 0.77714(8) 0.66498(7) 0.0475(5) Uani 1 1 d . . . . .
F3 F 0.35379(15) 0.81712(9) 0.75308(8) 0.0474(4) Uani 1 1 d . . . . .
F4 F 0.77107(13) 0.66629(10) 0.81774(10) 0.0569(6) Uani 1 1 d . . . . .
F5 F 0.70848(13) 0.57357(8) 0.86351(8) 0.0415(4) Uani 1 1 d . . . . .
F6 F 0.67316(18) 0.68173(10) 0.89498(9) 0.0615(6) Uani 1 1 d . . . . .
F7 F 0.4370(6) 0.5722(11) 0.5266(7) 0.069(3) Uani 0.184(6) 1 d D U P A 1
F8 F 0.3084(14) 0.6443(5) 0.5211(7) 0.082(3) Uani 0.184(6) 1 d D U P A 1
F9 F 0.3076(15) 0.5415(9) 0.4714(4) 0.071(3) Uani 0.184(6) 1 d D U P A 1
F10 F -0.04023(13) 0.46416(12) 0.65759(9) 0.0579(5) Uani 1 1 d . . . . .
F11 F -0.02308(13) 0.44915(9) 0.56296(8) 0.0409(4) Uani 1 1 d . . . . .
F12 F 0.03502(15) 0.36759(9) 0.62424(10) 0.0605(6) Uani 1 1 d . . . . .
F13 F 0.72639(12) 0.44435(8) 0.64810(8) 0.0404(4) Uani 1 1 d . . . . .
F14 F 0.73212(18) 0.32963(10) 0.63834(11) 0.0690(7) Uani 1 1 d . . . . .
F15 F 0.78920(13) 0.37647(14) 0.71927(9) 0.0691(7) Uani 1 1 d . . . . .
F16 F 0.50211(13) 0.18174(7) 0.77767(8) 0.0381(4) Uani 1 1 d . . . . .
F17 F 0.34357(13) 0.20715(8) 0.74333(8) 0.0376(4) Uani 1 1 d . . . . .
F18 F 0.38879(15) 0.24008(8) 0.83230(7) 0.0418(4) Uani 1 1 d . . . . .
F19 F -0.05124(13) 0.54673(11) 0.81574(9) 0.0560(5) Uani 1 1 d . . . . .
F20 F 0.01716(13) 0.64096(8) 0.85789(8) 0.0435(4) Uani 1 1 d . . . . .
F21 F -0.04508(13) 0.55439(9) 0.91226(9) 0.0475(4) Uani 1 1 d . . . . .
F22 F 0.4096(5) 0.4395(6) 0.9716(4) 0.071(2) Uani 0.342(5) 1 d D U P B 1
F23 F 0.2559(9) 0.4494(7) 1.0139(3) 0.089(2) Uani 0.342(5) 1 d D U P B 1
F24 F 0.2925(9) 0.3611(3) 0.9620(4) 0.081(2) Uani 0.342(5) 1 d D U P B 1
C13 C 0.43253(15) 0.58191(10) 0.75633(8) 0.0140(3) Uani 1 1 d . . . . .
C14 C 0.40296(15) 0.65000(10) 0.73312(9) 0.0153(3) Uani 1 1 d . . . . .
H14 H 0.3399 0.6536 0.7084 0.018 Uiso 1 1 calc R . . . .
C15 C 0.46302(16) 0.71266(10) 0.74511(9) 0.0169(4) Uani 1 1 d . . . . .
C16 C 0.55454(16) 0.71058(10) 0.78163(9) 0.0187(4) Uani 1 1 d . . . . .
H16 H 0.5953 0.7534 0.7899 0.022 Uiso 1 1 calc R . . . .
C17 C 0.58483(16) 0.64355(11) 0.80592(9) 0.0189(4) Uani 1 1 d . . . . .
C18 C 0.52564(16) 0.58109(10) 0.79341(9) 0.0176(4) Uani 1 1 d . . . . .
H18 H 0.5487 0.5362 0.8105 0.021 Uiso 1 1 calc R . . . .
C19 C 0.42727(18) 0.78396(11) 0.71867(11) 0.0239(4) Uani 1 1 d . . . . .
C20 C 0.6839(2) 0.64085(12) 0.84566(12) 0.0315(5) Uani 1 1 d . . . . .
C21 C 0.29083(15) 0.51056(10) 0.68290(9) 0.0155(3) Uani 1 1 d . . . . .
C22 C 0.33532(17) 0.54140(11) 0.63095(9) 0.0198(4) Uani 1 1 d . . . . .
H22 H 0.4049 0.5634 0.6335 0.024 Uiso 1 1 calc R . . . .
C23 C 0.28115(18) 0.54089(13) 0.57579(10) 0.0244(4) Uani 1 1 d . . . . .
C24 C 0.17963(19) 0.50854(12) 0.56974(10) 0.0255(4) Uani 1 1 d . . . . .
H24 H 0.1421 0.5086 0.5322 0.031 Uiso 1 1 calc R . . . .
C25 C 0.13546(17) 0.47661(11) 0.61962(10) 0.0213(4) Uani 1 1 d . . . . .
C26 C 0.18956(16) 0.47721(10) 0.67517(9) 0.0173(4) Uani 1 1 d . . . . .
H26 H 0.1566 0.4543 0.7087 0.021 Uiso 1 1 calc R . . . .
C27 C 0.3324(2) 0.57401(16) 0.52143(11) 0.0375(6) Uani 1 1 d D . . . .
C28 C 0.0274(2) 0.43925(13) 0.61609(12) 0.0311(5) Uani 1 1 d . . . . .
C29 C 0.43672(15) 0.43554(10) 0.74035(8) 0.0143(3) Uani 1 1 d . . . . .
C30 C 0.53791(16) 0.43834(11) 0.71207(9) 0.0176(4) Uani 1 1 d . . . . .
H30 H 0.5641 0.4838 0.6979 0.021 Uiso 1 1 calc R . . . .
C31 C 0.60111(16) 0.37630(11) 0.70414(9) 0.0199(4) Uani 1 1 d . . . . .
C32 C 0.56657(17) 0.30867(11) 0.72431(9) 0.0206(4) Uani 1 1 d . . . . .
H32 H 0.6100 0.2664 0.7191 0.025 Uiso 1 1 calc R . . . .
C33 C 0.46704(17) 0.30479(10) 0.75222(9) 0.0180(4) Uani 1 1 d . . . . .
C34 C 0.40334(16) 0.36673(10) 0.75949(9) 0.0162(4) Uani 1 1 d . . . . .
H34 H 0.3347 0.3620 0.7782 0.019 Uiso 1 1 calc R . . . .
C35 C 0.7118(2) 0.38279(14) 0.67735(12) 0.0317(5) Uani 1 1 d . . . . .
C36 C 0.42647(19) 0.23375(11) 0.77616(11) 0.0253(4) Uani 1 1 d . . . . .
C37 C 0.28346(16) 0.50292(10) 0.80603(9) 0.0160(3) Uani 1 1 d . . . . .
C38 C 0.18066(16) 0.53497(11) 0.80961(10) 0.0194(4) Uani 1 1 d . . . . .
H38 H 0.1514 0.5589 0.7752 0.023 Uiso 1 1 calc R . . . .
C39 C 0.12009(17) 0.53271(11) 0.86222(11) 0.0235(4) Uani 1 1 d . . . . .
C40 C 0.15961(19) 0.49917(13) 0.91351(11) 0.0272(5) Uani 1 1 d . . . . .
H40 H 0.1178 0.4974 0.9492 0.033 Uiso 1 1 calc R . . . .
C41 C 0.26194(19) 0.46812(13) 0.91161(10) 0.0249(4) Uani 1 1 d . . . . .
C42 C 0.32253(17) 0.47028(11) 0.85928(9) 0.0202(4) Uani 1 1 d . . . . .
H42 H 0.3928 0.4490 0.8594 0.024 Uiso 1 1 calc R . . . .
C43 C 0.01045(19) 0.56824(13) 0.86192(13) 0.0322(5) Uani 1 1 d . . . . .
C44 C 0.3085(2) 0.43209(15) 0.96664(11) 0.0382(6) Uani 1 1 d D . . . .
B B 0.35963(17) 0.50806(11) 0.74635(10) 0.0139(4) Uani 1 1 d . . . . .
C1 C 0.6707(3) 0.64868(19) 0.63564(17) 0.0584(9) Uani 1 1 d . . . . .
H1A H 0.6321 0.6552 0.5972 0.088 Uiso 1 1 calc GR . . . .
H1B H 0.6790 0.6960 0.6556 0.088 Uiso 1 1 calc GR . . . .
H1C H 0.6291 0.6159 0.6615 0.088 Uiso 1 1 calc GR . . . .
C2 C 0.7800(2) 0.61671(15) 0.62442(13) 0.0398(6) Uani 1 1 d . . . . .
H2A H 0.8187 0.6089 0.6631 0.048 Uiso 1 1 calc R . . . .
H2B H 0.7722 0.5691 0.6040 0.048 Uiso 1 1 calc R . . . .
C3 C 0.9452(2) 0.63740(13) 0.57135(12) 0.0338(5) Uani 1 1 d . . . . .
H3A H 0.9365 0.5914 0.5485 0.041 Uiso 1 1 calc R . . . .
H3B H 0.9883 0.6271 0.6082 0.041 Uiso 1 1 calc R . . . .
C4 C 1.0022(2) 0.69266(15) 0.53364(14) 0.0401(6) Uani 1 1 d . . . . .
H4A H 0.9615 0.7002 0.4961 0.060 Uiso 1 1 calc GR . . . .
H4B H 1.0754 0.6753 0.5245 0.060 Uiso 1 1 calc GR . . . .
H4C H 1.0071 0.7388 0.5557 0.060 Uiso 1 1 calc GR . . . .
C5 C 0.8440(3) 0.87207(18) 0.62505(15) 0.0509(8) Uani 1 1 d . . . . .
H5A H 0.8828 0.8740 0.5868 0.076 Uiso 1 1 calc GR . . . .
H5B H 0.8435 0.8219 0.6400 0.076 Uiso 1 1 calc GR . . . .
H5C H 0.8806 0.9035 0.6545 0.076 Uiso 1 1 calc GR . . . .
C6 C 0.7304(3) 0.89758(15) 0.61574(13) 0.0417(7) Uani 1 1 d . . . . .
H6A H 0.6929 0.9000 0.6549 0.050 Uiso 1 1 calc R . . . .
H6B H 0.7307 0.9470 0.5980 0.050 Uiso 1 1 calc R . . . .
C7 C 0.5664(2) 0.87197(14) 0.56091(13) 0.0360(6) Uani 1 1 d . . . . .
H7A H 0.5695 0.9182 0.5381 0.043 Uiso 1 1 calc R . . . .
H7B H 0.5243 0.8806 0.5980 0.043 Uiso 1 1 calc R . . . .
C8 C 0.5118(3) 0.81456(18) 0.52343(16) 0.0493(8) Uani 1 1 d . . . . .
H8A H 0.5538 0.8063 0.4868 0.074 Uiso 1 1 calc GR . . . .
H8B H 0.4385 0.8307 0.5125 0.074 Uiso 1 1 calc GR . . . .
H8C H 0.5076 0.7692 0.5465 0.074 Uiso 1 1 calc GR . . . .
C9 C 0.8778(3) 0.85215(17) 0.43536(16) 0.0539(8) Uani 1 1 d . . . . .
H9A H 0.9123 0.8909 0.4121 0.081 Uiso 1 1 calc GR . . . .
H9B H 0.9337 0.8237 0.4564 0.081 Uiso 1 1 calc GR . . . .
H9C H 0.8286 0.8737 0.4648 0.081 Uiso 1 1 calc GR . . . .
C10 C 0.8155(3) 0.80383(17) 0.39414(13) 0.0446(7) Uani 1 1 d . . . . .
H10A H 0.7644 0.8333 0.3696 0.054 Uiso 1 1 calc R . . . .
H10B H 0.8658 0.7788 0.3665 0.054 Uiso 1 1 calc R . . . .
C11 C 0.6913(3) 0.70287(17) 0.39262(13) 0.0445(7) Uani 1 1 d . . . . .
H11A H 0.7377 0.6760 0.3641 0.053 Uiso 1 1 calc R . . . .
H11B H 0.6375 0.7312 0.3690 0.053 Uiso 1 1 calc R . . . .
C12 C 0.6346(3) 0.65086(17) 0.43175(16) 0.0547(9) Uani 1 1 d . . . . .
H12A H 0.5931 0.6165 0.4069 0.082 Uiso 1 1 calc GR . . . .
H12B H 0.5851 0.6773 0.4582 0.082 Uiso 1 1 calc GR . . . .
H12C H 0.6878 0.6242 0.4562 0.082 Uiso 1 1 calc GR . . . .
F22A F 0.3677(5) 0.4777(3) 1.0006(2) 0.0854(16) Uani 0.658(5) 1 d D U P B 2
F23A F 0.2361(3) 0.4069(3) 1.00338(18) 0.0672(13) Uani 0.658(5) 1 d D U P B 2
F24A F 0.3743(6) 0.3772(3) 0.95565(16) 0.0971(18) Uani 0.658(5) 1 d D U P B 2
F9A F 0.3665(3) 0.52283(17) 0.48269(14) 0.0720(10) Uani 0.816(6) 1 d D U P A 2
F8A F 0.2652(2) 0.6140(2) 0.48922(14) 0.0675(11) Uani 0.816(6) 1 d D U P A 2
F7A F 0.4204(3) 0.6127(3) 0.53321(15) 0.0833(14) Uani 0.816(6) 1 d D U P A 2

loop_
_atom_site_aniso_label
_atom_site_aniso_U_11
_atom_site_aniso_U_22
_atom_site_aniso_U_33
_atom_site_aniso_U_23
_atom_site_aniso_U_13
_atom_site_aniso_U_12
Ag 0.03242(9) 0.02336(8) 0.02258(8) 0.00158(7) 0.00175(6) 0.00273(7)
O1 0.0372(9) 0.0230(8) 0.0321(9) 0.0074(7) 0.0052(7) 0.0048(7)
O2 0.0403(10) 0.0272(9) 0.0368(10) -0.0121(7) -0.0065(8) 0.0080(7)
O3 0.0509(11) 0.0360(9) 0.0214(8) 0.0002(7) 0.0012(7) 0.0029(9)
F1 0.0341(8) 0.0276(8) 0.0892(14) 0.0297(8) -0.0167(9) -0.0112(6)
F2 0.0780(13) 0.0243(7) 0.0395(9) 0.0081(6) -0.0296(9) -0.0003(8)
F3 0.0530(10) 0.0291(8) 0.0602(11) 0.0029(7) 0.0049(8) 0.0246(7)
F4 0.0231(8) 0.0496(10) 0.0977(15) 0.0350(10) -0.0241(9) -0.0156(7)
F5 0.0375(8) 0.0251(7) 0.0613(10) 0.0168(7) -0.0303(8) -0.0079(6)
F6 0.0771(14) 0.0490(11) 0.0575(12) -0.0143(9) -0.0459(11) 0.0044(10)
F7 0.051(5) 0.114(7) 0.043(5) 0.033(6) 0.026(4) -0.006(6)
F8 0.089(6) 0.099(6) 0.058(6) 0.042(5) 0.024(5) -0.015(6)
F9 0.083(6) 0.094(6) 0.035(5) 0.004(5) 0.001(5) -0.010(6)
F10 0.0233(8) 0.0927(15) 0.0577(11) -0.0116(11) -0.0007(8) -0.0224(9)
F11 0.0331(8) 0.0410(9) 0.0481(9) 0.0050(7) -0.0265(7) -0.0089(7)
F12 0.0485(10) 0.0307(8) 0.1015(16) 0.0219(9) -0.0442(10) -0.0192(7)
F13 0.0278(7) 0.0327(8) 0.0611(10) 0.0211(7) 0.0215(7) 0.0083(6)
F14 0.0806(14) 0.0370(9) 0.0906(15) -0.0034(10) 0.0641(13) 0.0094(9)
F15 0.0185(8) 0.1251(19) 0.0639(12) 0.0442(13) 0.0057(8) 0.0135(10)
F16 0.0403(8) 0.0174(6) 0.0567(10) 0.0111(6) 0.0059(7) 0.0068(6)
F17 0.0375(8) 0.0219(7) 0.0534(10) 0.0019(6) -0.0036(7) -0.0115(6)
F18 0.0672(11) 0.0238(7) 0.0347(8) 0.0065(6) 0.0182(8) -0.0018(7)
F19 0.0203(8) 0.0719(13) 0.0756(13) -0.0262(10) -0.0030(8) 0.0116(8)
F20 0.0362(8) 0.0266(7) 0.0680(11) 0.0050(7) 0.0208(8) 0.0097(6)
F21 0.0339(8) 0.0413(9) 0.0680(12) 0.0096(8) 0.0335(8) 0.0093(7)
F22 0.049(3) 0.121(6) 0.044(4) 0.042(4) -0.027(3) -0.020(4)
F23 0.100(5) 0.143(6) 0.024(3) 0.016(4) 0.018(3) 0.039(5)
F24 0.100(5) 0.072(4) 0.071(4) 0.040(3) -0.032(4) -0.001(4)
C13 0.0115(8) 0.0138(8) 0.0167(8) -0.0009(6) 0.0019(6) 0.0002(6)
C14 0.0129(8) 0.0153(8) 0.0178(9) -0.0012(7) -0.0003(7) 0.0016(6)
C15 0.0176(9) 0.0129(8) 0.0200(9) 0.0008(7) 0.0017(7) 0.0009(7)
C16 0.0184(9) 0.0137(8) 0.0241(10) -0.0001(7) -0.0019(7) -0.0040(7)
C17 0.0175(9) 0.0169(9) 0.0222(9) 0.0029(7) -0.0053(7) -0.0036(7)
C18 0.0165(9) 0.0142(8) 0.0218(9) 0.0021(7) -0.0026(7) -0.0011(7)
C19 0.0234(10) 0.0154(9) 0.0326(12) 0.0031(8) -0.0066(9) -0.0012(8)
C20 0.0288(12) 0.0197(10) 0.0457(14) 0.0082(10) -0.0189(11) -0.0079(9)
C21 0.0119(8) 0.0141(8) 0.0206(9) -0.0025(7) -0.0019(7) 0.0019(6)
C22 0.0166(9) 0.0217(9) 0.0209(10) -0.0025(7) -0.0004(7) -0.0003(7)
C23 0.0240(11) 0.0277(11) 0.0213(10) 0.0014(8) -0.0013(8) -0.0009(8)
C24 0.0258(11) 0.0269(11) 0.0236(10) -0.0019(8) -0.0094(8) 0.0028(9)
C25 0.0171(9) 0.0161(9) 0.0304(11) -0.0024(8) -0.0081(8) 0.0016(7)
C26 0.0155(9) 0.0132(8) 0.0232(10) 0.0000(7) -0.0027(7) 0.0001(7)
C27 0.0357(14) 0.0534(17) 0.0233(12) 0.0062(11) -0.0029(10) -0.0043(12)
C28 0.0255(11) 0.0285(11) 0.0390(13) 0.0044(10) -0.0129(10) -0.0056(9)
C29 0.0151(8) 0.0127(8) 0.0150(8) -0.0014(6) -0.0022(7) 0.0002(6)
C30 0.0174(9) 0.0160(8) 0.0195(9) 0.0032(7) 0.0005(7) 0.0021(7)
C31 0.0177(9) 0.0211(9) 0.0209(9) 0.0034(7) 0.0044(7) 0.0052(7)
C32 0.0235(10) 0.0172(9) 0.0213(10) 0.0009(7) 0.0026(8) 0.0073(8)
C33 0.0204(9) 0.0135(8) 0.0199(9) 0.0003(7) -0.0010(7) -0.0003(7)
C34 0.0149(8) 0.0151(8) 0.0186(9) -0.0011(7) 0.0001(7) -0.0012(7)
C35 0.0266(12) 0.0305(12) 0.0381(13) 0.0133(10) 0.0143(10) 0.0130(9)
C36 0.0297(11) 0.0147(9) 0.0316(11) 0.0015(8) 0.0050(9) 0.0001(8)
C37 0.0148(8) 0.0118(8) 0.0214(9) -0.0036(7) 0.0012(7) -0.0029(6)
C38 0.0168(9) 0.0142(8) 0.0273(10) -0.0014(7) 0.0037(8) -0.0017(7)
C39 0.0175(9) 0.0170(9) 0.0361(12) -0.0052(8) 0.0088(8) -0.0024(7)
C40 0.0264(11) 0.0285(11) 0.0268(11) -0.0055(9) 0.0117(9) -0.0040(9)
C41 0.0268(11) 0.0276(11) 0.0204(10) -0.0001(8) 0.0033(8) -0.0034(9)
C42 0.0166(9) 0.0228(10) 0.0211(10) -0.0014(8) 0.0009(7) -0.0001(7)
C43 0.0226(11) 0.0266(11) 0.0477(15) -0.0032(10) 0.0169(10) 0.0019(9)
C44 0.0393(15) 0.0522(17) 0.0231(12) 0.0062(11) 0.0062(10) 0.0035(12)
B 0.0123(9) 0.0118(9) 0.0176(9) -0.0003(7) -0.0003(7) -0.0005(7)
C1 0.061(2) 0.0516(19) 0.064(2) 0.0236(17) 0.0298(17) 0.0041(16)
C2 0.0474(16) 0.0327(13) 0.0393(14) 0.0134(11) 0.0008(12) -0.0043(12)
C3 0.0382(14) 0.0243(11) 0.0387(14) -0.0019(10) -0.0050(11) 0.0099(10)
C4 0.0348(14) 0.0363(14) 0.0494(16) 0.0026(12) 0.0051(12) 0.0068(11)
C5 0.059(2) 0.0483(17) 0.0447(17) -0.0162(14) -0.0184(15) -0.0008(15)
C6 0.0535(17) 0.0321(13) 0.0396(15) -0.0153(11) 0.0023(13) -0.0038(12)
C7 0.0402(14) 0.0283(12) 0.0398(14) 0.0023(10) 0.0060(11) 0.0121(10)
C8 0.0380(15) 0.0491(17) 0.061(2) -0.0094(15) -0.0115(14) 0.0148(13)
C9 0.067(2) 0.0397(16) 0.0550(19) 0.0230(14) 0.0103(17) -0.0043(15)
C10 0.0529(17) 0.0512(17) 0.0299(13) 0.0185(12) 0.0132(12) 0.0163(14)
C11 0.0526(18) 0.0505(17) 0.0303(13) -0.0144(12) -0.0075(12) 0.0153(14)
C12 0.067(2) 0.0369(16) 0.060(2) -0.0216(15) -0.0038(17) -0.0034(15)
F22A 0.103(3) 0.092(3) 0.060(2) 0.027(2) -0.055(2) -0.043(2)
F23A 0.0475(17) 0.113(3) 0.041(2) 0.044(2) -0.0081(14) -0.031(2)
F24A 0.139(4) 0.114(3) 0.0386(17) 0.026(2) 0.016(2) 0.090(3)
F9A 0.089(2) 0.084(2) 0.0429(15) 0.0073(14) 0.0335(15) 0.0228(17)
F8A 0.0573(16) 0.099(2) 0.0463(16) 0.0486(16) 0.0120(12) 0.0231(15)
F7A 0.084(2) 0.131(3) 0.0348(14) 0.027(2) -0.0088(15) -0.074(2)

loop_
_atom_type_symbol
_atom_type_description
_atom_type_scat_dispersion_real
_atom_type_scat_dispersion_imag
_atom_type_scat_source
C C 0.0033 0.0016 'International Tables Vol C Tables 4.2.6.8 and 6.1.1.4'
H H 0.0000 0.0000 'International Tables Vol C Tables 4.2.6.8 and 6.1.1.4'
Ag Ag -0.8971 1.1015 'International Tables Vol C Tables 4.2.6.8 and 6.1.1.4'
B B 0.0013 0.0007 'International Tables Vol C Tables 4.2.6.8 and 6.1.1.4'
F F 0.0171 0.0103 'International Tables Vol C Tables 4.2.6.8 and 6.1.1.4'
O O 0.0106 0.0060 'International Tables Vol C Tables 4.2.6.8 and 6.1.1.4'

loop_
_geom_angle_atom_site_label_1
_geom_angle_atom_site_label_2
_geom_angle_atom_site_label_3
_geom_angle
O1 Ag O2 119.38(6)
O3 Ag O1 123.22(7)
O3 Ag O2 117.33(7)
C2 O1 Ag 121.43(16)
C2 O1 C3 112.81(19)
C3 O1 Ag 121.29(14)
C6 O2 Ag 123.28(16)
C6 O2 C7 113.5(2)
C7 O2 Ag 122.45(15)
C10 O3 Ag 121.85(17)
C10 O3 C11 114.7(2)
C11 O3 Ag 123.23(17)
C14 C13 C18 115.70(17)
C14 C13 B 123.24(16)
C18 C13 B 120.88(16)
C13 C14 H14 118.9
C15 C14 C13 122.11(18)
C15 C14 H14 118.9
C14 C15 C19 119.53(18)
C16 C15 C14 121.22(18)
C16 C15 C19 119.25(18)
C15 C16 H16 121.1
C15 C16 C17 117.73(18)
C17 C16 H16 121.1
C16 C17 C20 118.07(18)
C18 C17 C16 120.97(18)
C18 C17 C20 120.96(18)
C13 C18 H18 118.9
C17 C18 C13 122.25(18)
C17 C18 H18 118.9
F1 C19 F3 105.89(19)
F1 C19 C15 112.70(18)
F2 C19 F1 107.4(2)
F2 C19 F3 105.26(19)
F2 C19 C15 113.20(18)
F3 C19 C15 111.84(19)
F4 C20 F5 106.4(2)
F4 C20 F6 105.7(2)
F4 C20 C17 111.7(2)
F5 C20 F6 107.5(2)
F5 C20 C17 112.80(18)
F6 C20 C17 112.2(2)
C22 C21 B 121.07(17)
C26 C21 C22 115.53(18)
C26 C21 B 123.17(17)
C21 C22 H22 118.8
C23 C22 C21 122.31(19)
C23 C22 H22 118.8
C22 C23 C24 120.8(2)
C22 C23 C27 120.4(2)
C24 C23 C27 118.8(2)
C23 C24 H24 121.0
C25 C24 C23 117.9(2)
C25 C24 H24 121.0
C24 C25 C26 121.37(19)
C24 C25 C28 120.8(2)
C26 C25 C28 117.8(2)
C21 C26 H26 119.0
C25 C26 C21 121.99(19)
C25 C26 H26 119.0
F7 C27 F8 104.4(11)
F7 C27 F9 107.0(11)
F7 C27 C23 110.2(7)
F8 C27 C23 107.7(6)
F9 C27 F8 113.1(10)
F9 C27 C23 114.0(7)
F9A C27 C23 111.7(2)
F8A C27 C23 113.4(2)
F8A C27 F9A 104.0(3)
F8A C27 F7A 108.6(3)
F7A C27 C23 114.2(2)
F7A C27 F9A 104.0(3)
F10 C28 F11 105.9(2)
F10 C28 F12 106.8(2)
F10 C28 C25 111.6(2)
F11 C28 C25 112.9(2)
F12 C28 F11 106.6(2)
F12 C28 C25 112.6(2)
C30 C29 B 121.62(16)
C34 C29 C30 115.79(17)
C34 C29 B 122.47(17)
C29 C30 H30 119.1
C31 C30 C29 121.84(18)
C31 C30 H30 119.1
C30 C31 C35 119.85(19)
C32 C31 C30 121.17(19)
C32 C31 C35 118.84(18)
C31 C32 H32 121.1
C33 C32 C31 117.85(18)
C33 C32 H32 121.1
C32 C33 C34 120.93(18)
C32 C33 C36 120.36(18)
C34 C33 C36 118.71(19)
C29 C34 H34 118.8
C33 C34 C29 122.41(18)
C33 C34 H34 118.8
F13 C35 F14 106.3(2)
F13 C35 F15 108.6(2)
F13 C35 C31 113.15(18)
F14 C35 F15 104.7(2)
F14 C35 C31 112.2(2)
F15 C35 C31 111.4(2)
F16 C36 F17 106.33(18)
F16 C36 F18 106.65(19)
F16 C36 C33 113.40(19)
F17 C36 C33 112.30(19)
F18 C36 F17 105.59(19)
F18 C36 C33 112.02(18)
C38 C37 C42 115.75(19)
C38 C37 B 123.27(18)
C42 C37 B 120.78(17)
C37 C38 H38 119.1
C39 C38 C37 121.8(2)
C39 C38 H38 119.1
C38 C39 C43 118.2(2)
C40 C39 C38 121.2(2)
C40 C39 C43 120.6(2)
C39 C40 H40 120.9
C39 C40 C41 118.2(2)
C41 C40 H40 120.9
C40 C41 C42 120.7(2)
C40 C41 C44 119.9(2)
C42 C41 C44 119.4(2)
C37 C42 H42 118.9
C41 C42 C37 122.2(2)
C41 C42 H42 118.9
F19 C43 F20 106.2(2)
F19 C43 F21 107.1(2)
F19 C43 C39 112.5(2)
F20 C43 C39 112.16(19)
F21 C43 F20 106.08(19)
F21 C43 C39 112.4(2)
F22 C44 F23 114.2(7)
F22 C44 F24 105.1(6)
F22 C44 C41 113.3(3)
F23 C44 F24 103.4(7)
F23 C44 C41 111.5(5)
F24 C44 C41 108.4(4)
F22A C44 C41 112.7(3)
F23A C44 C41 114.2(3)
F23A C44 F22A 104.1(3)
F23A C44 F24A 105.7(4)
F24A C44 C41 114.7(2)
F24A C44 F22A 104.5(4)
C13 B C29 111.39(15)
C21 B C13 111.81(15)
C21 B C29 104.38(15)
C37 B C13 104.83(15)
C37 B C21 113.75(16)
C37 B C29 110.86(15)
H1A C1 H1B 109.5
H1A C1 H1C 109.5
H1B C1 H1C 109.5
C2 C1 H1A 109.5
C2 C1 H1B 109.5
C2 C1 H1C 109.5
O1 C2 C1 108.9(2)
O1 C2 H2A 109.9
O1 C2 H2B 109.9
C1 C2 H2A 109.9
C1 C2 H2B 109.9
H2A C2 H2B 108.3
O1 C3 H3A 110.0
O1 C3 H3B 110.0
O1 C3 C4 108.6(2)
H3A C3 H3B 108.3
C4 C3 H3A 110.0
C4 C3 H3B 110.0
C3 C4 H4A 109.5
C3 C4 H4B 109.5
C3 C4 H4C 109.5
H4A C4 H4B 109.5
H4A C4 H4C 109.5
H4B C4 H4C 109.5
H5A C5 H5B 109.5
H5A C5 H5C 109.5
H5B C5 H5C 109.5
C6 C5 H5A 109.5
C6 C5 H5B 109.5
C6 C5 H5C 109.5
O2 C6 C5 109.6(2)
O2 C6 H6A 109.7
O2 C6 H6B 109.7
C5 C6 H6A 109.7
C5 C6 H6B 109.7
H6A C6 H6B 108.2
O2 C7 H7A 109.8
O2 C7 H7B 109.8
O2 C7 C8 109.4(2)
H7A C7 H7B 108.2
C8 C7 H7A 109.8
C8 C7 H7B 109.8
C7 C8 H8A 109.5
C7 C8 H8B 109.5
C7 C8 H8C 109.5
H8A C8 H8B 109.5
H8A C8 H8C 109.5
H8B C8 H8C 109.5
H9A C9 H9B 109.5
H9A C9 H9C 109.5
H9B C9 H9C 109.5
C10 C9 H9A 109.5
C10 C9 H9B 109.5
C10 C9 H9C 109.5
O3 C10 C9 110.0(2)
O3 C10 H10A 109.7
O3 C10 H10B 109.7
C9 C10 H10A 109.7
C9 C10 H10B 109.7
H10A C10 H10B 108.2
O3 C11 H11A 109.6
O3 C11 H11B 109.6
O3 C11 C12 110.3(2)
H11A C11 H11B 108.1
C12 C11 H11A 109.6
C12 C11 H11B 109.6
C11 C12 H12A 109.5
C11 C12 H12B 109.5
C11 C12 H12C 109.5
H12A C12 H12B 109.5
H12A C12 H12C 109.5
H12B C12 H12C 109.5

loop_
_geom_bond_atom_site_label_1
_geom_bond_atom_site_label_2
_geom_bond_distance
Ag O1 2.2763(16)
Ag O2 2.2875(17)
Ag O3 2.2711(17)
O1 C2 1.435(3)
O1 C3 1.438(3)
O2 C6 1.428(3)
O2 C7 1.439(3)
O3 C10 1.425(3)
O3 C11 1.431(3)
F1 C19 1.331(3)
F2 C19 1.328(3)
F3 C19 1.337(3)
F4 C20 1.331(3)
F5 C20 1.332(3)
F6 C20 1.336(3)
F7 C27 1.294(7)
F8 C27 1.324(7)
F9 C27 1.296(7)
F10 C28 1.330(3)
F11 C28 1.342(3)
F12 C28 1.332(3)
F13 C35 1.317(3)
F14 C35 1.331(3)
F15 C35 1.333(3)
F16 C36 1.335(3)
F17 C36 1.342(3)
F18 C36 1.340(3)
F19 C43 1.332(3)
F20 C43 1.341(3)
F21 C43 1.341(3)
F22 C44 1.257(5)
F23 C44 1.279(6)
F24 C44 1.324(6)
C13 C14 1.400(3)
C13 C18 1.407(3)
C13 B 1.641(3)
C14 H14 0.9500
C14 C15 1.393(3)
C15 C16 1.384(3)
C15 C19 1.500(3)
C16 H16 0.9500
C16 C17 1.394(3)
C17 C18 1.386(3)
C17 C20 1.501(3)
C18 H18 0.9500
C21 C22 1.402(3)
C21 C26 1.400(3)
C21 B 1.639(3)
C22 H22 0.9500
C22 C23 1.390(3)
C23 C24 1.391(3)
C23 C27 1.497(3)
C24 H24 0.9500
C24 C25 1.371(3)
C25 C26 1.398(3)
C25 C28 1.500(3)
C26 H26 0.9500
C27 F9A 1.345(4)
C27 F8A 1.314(3)
C27 F7A 1.321(3)
C29 C30 1.403(3)
C29 C34 1.397(3)
C29 B 1.642(3)
C30 H30 0.9500
C30 C31 1.393(3)
C31 C32 1.389(3)
C31 C35 1.498(3)
C32 H32 0.9500
C32 C33 1.382(3)
C33 C34 1.393(3)
C33 C36 1.497(3)
C34 H34 0.9500
C37 C38 1.400(3)
C37 C42 1.407(3)
C37 B 1.634(3)
C38 H38 0.9500
C38 C39 1.393(3)
C39 C40 1.380(3)
C39 C43 1.501(3)
C40 H40 0.9500
C40 C41 1.385(3)
C41 C42 1.388(3)
C41 C44 1.500(3)
C42 H42 0.9500
C44 F22A 1.339(4)
C44 F23A 1.300(4)
C44 F24A 1.319(4)
C1 H1A 0.9800
C1 H1B 0.9800
C1 H1C 0.9800
C1 C2 1.493(4)
C2 H2A 0.9900
C2 H2B 0.9900
C3 H3A 0.9900
C3 H3B 0.9900
C3 C4 1.495(4)
C4 H4A 0.9800
C4 H4B 0.9800
C4 H4C 0.9800
C5 H5A 0.9800
C5 H5B 0.9800
C5 H5C 0.9800
C5 C6 1.489(4)
C6 H6A 0.9900
C6 H6B 0.9900
C7 H7A 0.9900
C7 H7B 0.9900
C7 C8 1.499(4)
C8 H8A 0.9800
C8 H8B 0.9800
C8 H8C 0.9800
C9 H9A 0.9800
C9 H9B 0.9800
C9 H9C 0.9800
C9 C10 1.485(5)
C10 H10A 0.9900
C10 H10B 0.9900
C11 H11A 0.9900
C11 H11B 0.9900
C11 C12 1.472(5)
C12 H12A 0.9800
C12 H12B 0.9800
C12 H12C 0.9800

loop_
_geom_torsion_atom_site_label_1
_geom_torsion_atom_site_label_2
_geom_torsion_atom_site_label_3
_geom_torsion_atom_site_label_4
_geom_torsion
Ag O1 C2 C1 -20.2(3)
Ag O1 C3 C4 24.2(3)
Ag O2 C6 C5 -4.8(3)
Ag O2 C7 C8 13.6(3)
Ag O3 C10 C9 3.7(3)
Ag O3 C11 C12 -5.5(3)
C13 C14 C15 C16 -1.0(3)
C13 C14 C15 C19 179.77(19)
C14 C13 C18 C17 -0.4(3)
C14 C13 B C21 29.4(2)
C14 C13 B C29 145.74(18)
C14 C13 B C37 -94.3(2)
C14 C15 C16 C17 0.2(3)
C14 C15 C19 F1 -155.0(2)
C14 C15 C19 F2 -32.9(3)
C14 C15 C19 F3 85.8(2)
C15 C16 C17 C18 0.5(3)
C15 C16 C17 C20 -179.9(2)
C16 C15 C19 F1 25.7(3)
C16 C15 C19 F2 147.9(2)
C16 C15 C19 F3 -93.4(2)
C16 C17 C18 C13 -0.4(3)
C16 C17 C20 F4 -56.7(3)
C16 C17 C20 F5 -176.5(2)
C16 C17 C20 F6 61.9(3)
C18 C13 C14 C15 1.1(3)
C18 C13 B C21 -155.70(17)
C18 C13 B C29 -39.3(2)
C18 C13 B C37 80.6(2)
C18 C17 C20 F4 122.9(2)
C18 C17 C20 F5 3.1(3)
C18 C17 C20 F6 -118.5(2)
C19 C15 C16 C17 179.4(2)
C20 C17 C18 C13 -180.0(2)
C21 C22 C23 C24 -0.7(3)
C21 C22 C23 C27 -179.5(2)
C22 C21 C26 C25 -1.7(3)
C22 C21 B C13 37.3(2)
C22 C21 B C29 -83.2(2)
C22 C21 B C37 155.84(17)
C22 C23 C24 C25 -0.7(3)
C22 C23 C27 F7 26.8(11)
C22 C23 C27 F8 -86.5(10)
C22 C23 C27 F9 147.0(10)
C22 C23 C27 F9A 106.8(3)
C22 C23 C27 F8A -136.1(3)
C22 C23 C27 F7A -10.9(4)
C23 C24 C25 C26 0.9(3)
C23 C24 C25 C28 -178.6(2)
C24 C23 C27 F7 -152.0(10)
C24 C23 C27 F8 94.7(10)
C24 C23 C27 F9 -31.7(10)
C24 C23 C27 F9A -72.0(3)
C24 C23 C27 F8A 45.1(4)
C24 C23 C27 F7A 170.3(4)
C24 C25 C26 C21 0.3(3)
C24 C25 C28 F10 -127.0(2)
C24 C25 C28 F11 -7.8(3)
C24 C25 C28 F12 112.9(3)
C26 C21 C22 C23 1.9(3)
C26 C21 B C13 -148.37(18)
C26 C21 B C29 91.1(2)
C26 C21 B C37 -29.9(2)
C26 C25 C28 F10 53.5(3)
C26 C25 C28 F11 172.7(2)
C26 C25 C28 F12 -66.7(3)
C27 C23 C24 C25 178.1(2)
C28 C25 C26 C21 179.87(19)
C29 C30 C31 C32 -0.3(3)
C29 C30 C31 C35 -176.0(2)
C30 C29 C34 C33 1.3(3)
C30 C29 B C13 -35.1(2)
C30 C29 B C21 85.8(2)
C30 C29 B C37 -151.38(18)
C30 C31 C32 C33 0.4(3)
C30 C31 C35 F13 -18.4(3)
C30 C31 C35 F14 -138.7(2)
C30 C31 C35 F15 104.3(3)
C31 C32 C33 C34 0.4(3)
C31 C32 C33 C36 -178.6(2)
C32 C31 C35 F13 165.8(2)
C32 C31 C35 F14 45.5(3)
C32 C31 C35 F15 -71.5(3)
C32 C33 C34 C29 -1.2(3)
C32 C33 C36 F16 11.7(3)
C32 C33 C36 F17 -108.9(2)
C32 C33 C36 F18 132.5(2)
C34 C29 C30 C31 -0.5(3)
C34 C29 B C13 149.01(18)
C34 C29 B C21 -90.2(2)
C34 C29 B C37 32.7(2)
C34 C33 C36 F16 -167.30(19)
C34 C33 C36 F17 72.1(3)
C34 C33 C36 F18 -46.5(3)
C35 C31 C32 C33 176.1(2)
C36 C33 C34 C29 177.78(19)
C37 C38 C39 C40 0.6(3)
C37 C38 C39 C43 -179.74(19)
C38 C37 C42 C41 1.7(3)
C38 C37 B C13 89.9(2)
C38 C37 B C21 -32.5(2)
C38 C37 B C29 -149.75(18)
C38 C39 C40 C41 0.5(3)
C38 C39 C43 F19 51.1(3)
C38 C39 C43 F20 -68.6(3)
C38 C39 C43 F21 172.0(2)
C39 C40 C41 C42 -0.5(3)
C39 C40 C41 C44 179.1(2)
C40 C39 C43 F19 -129.3(2)
C40 C39 C43 F20 111.0(3)
C40 C39 C43 F21 -8.4(3)
C40 C41 C42 C37 -0.7(3)
C40 C41 C44 F22 -145.7(7)
C40 C41 C44 F23 -15.1(8)
C40 C41 C44 F24 98.1(6)
C40 C41 C44 F22A -91.8(4)
C40 C41 C44 F23A 26.6(5)
C40 C41 C44 F24A 148.8(5)
C42 C37 C38 C39 -1.7(3)
C42 C37 B C13 -84.8(2)
C42 C37 B C21 152.77(17)
C42 C37 B C29 35.5(2)
C42 C41 C44 F22 34.0(7)
C42 C41 C44 F23 164.5(7)
C42 C41 C44 F24 -82.3(6)
C42 C41 C44 F22A 87.9(4)
C42 C41 C44 F23A -153.7(4)
C42 C41 C44 F24A -31.5(5)
C43 C39 C40 C41 -179.1(2)
C44 C41 C42 C37 179.7(2)
B C13 C14 C15 176.25(18)
B C13 C18 C17 -175.66(19)
B C21 C22 C23 176.57(19)
B C21 C26 C25 -176.26(18)
B C29 C30 C31 -176.67(18)
B C29 C34 C33 177.41(18)
B C37 C38 C39 -176.69(18)
B C37 C42 C41 176.85(19)
C2 O1 C3 C4 -179.2(2)
C3 O1 C2 C1 -176.7(3)
C6 O2 C7 C8 -175.9(3)
C7 O2 C6 C5 -175.2(2)
C10 O3 C11 C12 179.8(2)
C11 O3 C10 C9 178.4(2)
